data_1575435
loop_
_publ_author_name
'Cruz, Tiago F. C.'
'L&#xf3;pez-S&#xe1;nchez, Bel&#xe9;n'
'Lemos, M Am&#xe9;lia N D A'
'Romerosa, Antonio'
'Martins, Lu&#xed;sa M D R S'

_publ_section_title
;
 Borane-functionalized heteroscorpionate copper complexes as catalysts for
 azide-alkyne cycloaddition.
;
_journal_issue 36
_journal_name_full 'Dalton transactions (Cambridge, England : 2003)'
_journal_page_first 13472
_journal_page_last 13482
_journal_paper_doi 10.1039/d5dt01595b
_journal_volume 54
_journal_year 2025
_chemical_formula_moiety 'C16 H23 B Cu F4 N5'
_chemical_formula_sum 'C16 H23 B Cu F4 N5'
_chemical_formula_weight 435.74
_space_group_crystal_system monoclinic
_space_group_IT_number 14
_space_group_name_Hall '-P 2yn'
_space_group_name_H-M_alt 'P 1 21/n 1'
_atom_sites_solution_hydrogens geom
_audit_creation_method SHELXL-2019/3
_audit_update_record
;
2025-08-12 deposited with the CCDC.	2025-08-13 downloaded from the CCDC.
;
_cell_angle_alpha 90
_cell_angle_beta 92.813(10)
_cell_angle_gamma 90
_cell_formula_units_Z 4
_cell_length_a 13.002(4)
_cell_length_b 8.038(2)
_cell_length_c 18.973(7)
_cell_measurement_reflns_used 5403
_cell_measurement_temperature 150
_cell_measurement_theta_max 25.99
_cell_measurement_theta_min 2.75
_cell_volume 1980.5(11)
_computing_cell_refinement 'Bruker SAINT'
_computing_data_collection 'Bruker APEX2'
_computing_data_reduction 'Bruker SAINT'
_computing_molecular_graphics enCIFer
_computing_publication_material Mercury
_computing_structure_refinement 'SHELXL-2019/2 (Sheldrick, 2019)'
_computing_structure_solution 'SHELXL-2019/2 (Sheldrick, 2019)'
_diffrn_ambient_temperature 150
_diffrn_measured_fraction_theta_full 0.994
_diffrn_measured_fraction_theta_max 0.940
_diffrn_measurement_device_type 'Bruker APEX-II CCD'
_diffrn_measurement_method '\f and \w scans'
_diffrn_radiation_type MoK\a
_diffrn_radiation_wavelength 0.71073
_diffrn_reflns_av_R_equivalents 0.2049
_diffrn_reflns_av_unetI/netI 0.0780
_diffrn_reflns_Laue_measured_fraction_full 0.994
_diffrn_reflns_Laue_measured_fraction_max 0.940
_diffrn_reflns_limit_h_max 16
_diffrn_reflns_limit_h_min -16
_diffrn_reflns_limit_k_max 10
_diffrn_reflns_limit_k_min -10
_diffrn_reflns_limit_l_max 24
_diffrn_reflns_limit_l_min -23
_diffrn_reflns_number 48292
_diffrn_reflns_point_group_measured_fraction_full 0.994
_diffrn_reflns_point_group_measured_fraction_max 0.940
_diffrn_reflns_theta_full 25.242
_diffrn_reflns_theta_max 27.534
_diffrn_reflns_theta_min 2.149
_exptl_absorpt_coefficient_mu 1.149
_exptl_absorpt_correction_T_max 0.847
_exptl_absorpt_correction_T_min 0.724
_exptl_absorpt_correction_type multi-scan
_exptl_absorpt_process_details 'SADABS (Sheldrick, 1996)'
_exptl_crystal_colour white
_exptl_crystal_density_diffrn 1.461
_exptl_crystal_description prism
_exptl_crystal_F_000 896
_exptl_crystal_size_max 0.300
_exptl_crystal_size_mid 0.150
_exptl_crystal_size_min 0.150
_refine_diff_density_max 0.877
_refine_diff_density_min -0.615
_refine_diff_density_rms 0.083
_refine_ls_extinction_method none
_refine_ls_goodness_of_fit_ref 0.955
_refine_ls_hydrogen_treatment constr
_refine_ls_matrix_type full
_refine_ls_number_parameters 249
_refine_ls_number_reflns 4287
_refine_ls_number_restraints 0
_refine_ls_restrained_S_all 0.955
_refine_ls_R_factor_all 0.1007
_refine_ls_R_factor_gt 0.0579
_refine_ls_shift/su_max 0.000
_refine_ls_shift/su_mean 0.000
_refine_ls_structure_factor_coef Fsqd
_refine_ls_weighting_details 'w=1/[\s^2^(Fo^2^)+(0.0950P)^2^+1.5836P] where P=(Fo^2^+2Fc^2^)/3'
_refine_ls_weighting_scheme calc
_refine_ls_wR_factor_gt 0.1478
_refine_ls_wR_factor_ref 0.1665
_reflns_Friedel_coverage 0.000
_reflns_number_gt 2795
_reflns_number_total 4287
_reflns_threshold_expression 'I > 2\s(I)'
_cod_data_source_file d5dt01595b3.cif
_cod_data_source_block 2a
_cod_depositor_comments 'Adding full bibliography for 1575433--1575435.cif.'
_cod_original_cell_volume 1980.4(11)
_cod_original_sg_symbol_H-M 'P 21/n'
_cod_database_code 1575435
_shelx_shelxl_version_number 2019/3
_shelx_space_group_comment
;
The symmetry employed for this shelxl refinement is uniquely defined
by the following loop, which should always be used as a source of
symmetry information in preference to the above space-group names.
They are only intended as comments.
;
_shelx_estimated_absorpt_t_min 0.724
_shelx_estimated_absorpt_t_max 0.847

loop_
_space_group_symop_operation_xyz
'x, y, z'
'-x+1/2, y+1/2, -z+1/2'
'-x, -y, -z'
'x-1/2, -y-1/2, z-1/2'

loop_
_atom_site_label
_atom_site_type_symbol
_atom_site_fract_x
_atom_site_fract_y
_atom_site_fract_z
_atom_site_U_iso_or_equiv
_atom_site_adp_type
_atom_site_occupancy
_atom_site_site_symmetry_order
_atom_site_calc_flag
_atom_site_refinement_flags_posn
_atom_site_refinement_flags_adp
_atom_site_refinement_flags_occupancy
_atom_site_disorder_assembly
_atom_site_disorder_group
Cu1 Cu 0.51965(4) 0.02687(6) 0.13074(3) 0.03809(19) Uani 1 1 d . . . . .
N1 N 0.6437(2) -0.1195(4) 0.15224(16) 0.0337(7) Uani 1 1 d . . . . .
N4 N 0.6987(2) 0.1492(4) 0.05558(16) 0.0322(7) Uani 1 1 d . . . . .
N2 N 0.7252(2) -0.1154(4) 0.10905(16) 0.0329(7) Uani 1 1 d . . . . .
C13 C 0.3656(3) 0.0244(5) 0.0813(2) 0.0368(9) Uani 1 1 d . . . . .
H13 H 0.312405 0.069376 0.110770 0.044 Uiso 1 1 calc R U . . .
C11 C 0.7170(3) -0.0261(5) 0.04271(19) 0.0307(8) Uani 1 1 d . . . . .
H11 H 0.783129 -0.036021 0.020432 0.037 Uiso 1 1 calc R U . . .
N3 N 0.6077(2) 0.1982(4) 0.08129(17) 0.0366(7) Uani 1 1 d . . . . .
C14 C 0.3952(3) -0.1295(5) 0.0979(2) 0.0417(10) Uani 1 1 d . . . . .
H14A H 0.419152 -0.199598 0.063315 0.050 Uiso 1 1 calc R U . . .
H14B H 0.391916 -0.167157 0.144077 0.050 Uiso 1 1 calc R U . . .
C12 C 0.3672(3) 0.1004(5) 0.00853(18) 0.0304(8) Uani 1 1 d . . . . .
H12A H 0.434164 0.081915 -0.010398 0.037 Uiso 1 1 calc R U . . .
H12B H 0.356805 0.219584 0.012052 0.037 Uiso 1 1 calc R U . . .
C6 C 0.6109(4) 0.3641(5) 0.0816(2) 0.0488(11) Uani 1 1 d . . . . .
N5 N 0.4684(3) 0.1420(6) 0.2230(2) 0.0640(12) Uani 1 1 d . . . . .
C3 C 0.8079(3) -0.1976(6) 0.1385(2) 0.0430(10) Uani 1 1 d . . . . .
F4 F 0.4379(3) 0.9074(5) 0.3841(2) 0.1000(12) Uani 1 1 d . . . . .
C8 C 0.7585(3) 0.2805(5) 0.0385(2) 0.0441(10) Uani 1 1 d . . . . .
C1 C 0.6768(3) -0.2053(5) 0.2089(2) 0.0430(10) Uani 1 1 d . . . . .
C10 C 0.5225(4) 0.4633(6) 0.1104(4) 0.0704(16) Uani 1 1 d . . . . .
H10A H 0.512857 0.564013 0.083734 0.106 Uiso 1 1 calc R U . . .
H10B H 0.538256 0.490139 0.159054 0.106 Uiso 1 1 calc R U . . .
H10C H 0.460543 0.398169 0.106644 0.106 Uiso 1 1 calc R U . . .
C2 C 0.7784(3) -0.2554(6) 0.2020(2) 0.0494(11) Uani 1 1 d . . . . .
H2 H 0.818499 -0.316716 0.234543 0.059 Uiso 1 1 calc R U . . .
C7 C 0.7031(4) 0.4175(6) 0.0554(3) 0.0594(13) Uani 1 1 d . . . . .
H7 H 0.723542 0.527572 0.050361 0.071 Uiso 1 1 calc R U . . .
C5 C 0.6090(4) -0.2357(7) 0.2688(3) 0.0645(14) Uani 1 1 d . . . . .
H5A H 0.619268 -0.149162 0.303337 0.097 Uiso 1 1 calc R U . . .
H5B H 0.625751 -0.341284 0.290038 0.097 Uiso 1 1 calc R U . . .
H5C H 0.538294 -0.236087 0.251633 0.097 Uiso 1 1 calc R U . . .
C15 C 0.4101(4) 0.1957(9) 0.2581(3) 0.0713(17) Uani 1 1 d . . . . .
F1 F 0.3439(6) 0.7413(10) 0.3164(3) 0.191(3) Uani 1 1 d . . . . .
C9 C 0.8613(4) 0.2631(7) 0.0084(3) 0.0627(14) Uani 1 1 d . . . . .
H9A H 0.909455 0.220365 0.043894 0.094 Uiso 1 1 calc R U . . .
H9B H 0.884228 0.369847 -0.007138 0.094 Uiso 1 1 calc R U . . .
H9C H 0.856532 0.187792 -0.030854 0.094 Uiso 1 1 calc R U . . .
C4 C 0.9072(3) -0.2136(8) 0.1020(3) 0.0677(15) Uani 1 1 d . . . . .
H4A H 0.892859 -0.243396 0.053472 0.102 Uiso 1 1 calc R U . . .
H4B H 0.948900 -0.298299 0.124744 0.102 Uiso 1 1 calc R U . . .
H4C H 0.943251 -0.109424 0.104320 0.102 Uiso 1 1 calc R U . . .
B1 B 0.3620(5) 0.7951(10) 0.3811(4) 0.0701(19) Uani 1 1 d . . . . .
C16 C 0.3316(5) 0.2608(13) 0.3029(4) 0.122(4) Uani 1 1 d . . . . .
H16A H 0.265388 0.253497 0.278409 0.183 Uiso 1 1 calc R U . . .
H16B H 0.346563 0.374975 0.314178 0.183 Uiso 1 1 calc R U . . .
H16C H 0.331175 0.196835 0.345608 0.183 Uiso 1 1 calc R U . . .
F2 F 0.3839(5) 0.6558(9) 0.4184(4) 0.198(4) Uani 1 1 d . . . . .
F3 F 0.2790(6) 0.8499(9) 0.4034(6) 0.281(6) Uani 1 1 d . . . . .

loop_
_atom_site_aniso_label
_atom_site_aniso_U_11
_atom_site_aniso_U_22
_atom_site_aniso_U_33
_atom_site_aniso_U_23
_atom_site_aniso_U_13
_atom_site_aniso_U_12
Cu1 0.0320(3) 0.0424(3) 0.0400(3) 0.0029(2) 0.00328(19) 0.0080(2)
N1 0.0309(16) 0.0373(18) 0.0327(17) 0.0027(13) -0.0002(13) 0.0028(13)
N4 0.0312(16) 0.0307(16) 0.0342(17) 0.0008(13) -0.0017(13) -0.0031(13)
N2 0.0285(15) 0.0354(18) 0.0345(17) 0.0020(13) -0.0010(13) 0.0058(13)
C13 0.0244(17) 0.049(2) 0.037(2) -0.0013(18) 0.0017(15) 0.0049(16)
C11 0.0273(17) 0.0330(18) 0.0318(19) 0.0018(15) 0.0012(14) 0.0031(15)
N3 0.0384(18) 0.0298(17) 0.0416(19) -0.0047(14) 0.0016(14) 0.0036(14)
C14 0.035(2) 0.051(3) 0.039(2) 0.0154(19) -0.0009(17) -0.0055(18)
C12 0.0303(18) 0.0277(18) 0.0329(19) -0.0015(15) -0.0024(15) 0.0048(15)
C6 0.060(3) 0.031(2) 0.055(3) -0.0040(19) -0.004(2) 0.003(2)
N5 0.055(2) 0.094(3) 0.042(2) -0.017(2) -0.0010(19) 0.015(2)
C3 0.033(2) 0.054(3) 0.041(2) 0.0005(19) -0.0076(17) 0.0138(19)
F4 0.080(2) 0.107(3) 0.113(3) 0.004(2) 0.010(2) -0.043(2)
C8 0.043(2) 0.041(2) 0.047(2) 0.0092(19) -0.0094(19) -0.0131(19)
C1 0.048(2) 0.045(2) 0.035(2) 0.0089(18) -0.0038(18) 0.004(2)
C10 0.070(4) 0.024(2) 0.117(5) -0.009(3) 0.005(3) 0.018(2)
C2 0.047(2) 0.053(3) 0.047(3) 0.012(2) -0.009(2) 0.012(2)
C7 0.069(3) 0.035(2) 0.073(3) 0.006(2) -0.010(3) -0.013(2)
C5 0.072(3) 0.079(4) 0.043(3) 0.019(2) 0.007(2) 0.005(3)
C15 0.049(3) 0.123(5) 0.041(3) -0.026(3) -0.004(2) 0.019(3)
F1 0.211(6) 0.256(8) 0.101(4) -0.020(4) -0.053(4) -0.076(6)
C9 0.044(3) 0.073(4) 0.071(3) 0.014(3) 0.008(2) -0.021(2)
C4 0.032(2) 0.101(4) 0.069(3) 0.017(3) -0.002(2) 0.028(3)
B1 0.056(4) 0.097(5) 0.058(4) 0.012(4) 0.007(3) -0.029(4)
C16 0.071(4) 0.229(10) 0.066(4) -0.049(5) 0.004(3) 0.062(5)
F2 0.194(6) 0.185(6) 0.208(7) 0.097(6) -0.077(6) -0.087(5)
F3 0.178(6) 0.145(5) 0.544(16) -0.120(8) 0.244(9) -0.080(5)

loop_
_atom_type_symbol
_atom_type_description
_atom_type_scat_dispersion_real
_atom_type_scat_dispersion_imag
_atom_type_scat_source
C C 0.0033 0.0016 'International Tables Vol C Tables 4.2.6.8 and 6.1.1.4'
H H 0.0000 0.0000 'International Tables Vol C Tables 4.2.6.8 and 6.1.1.4'
N N 0.0061 0.0033 'International Tables Vol C Tables 4.2.6.8 and 6.1.1.4'
Cu Cu 0.3201 1.2651 'International Tables Vol C Tables 4.2.6.8 and 6.1.1.4'
B B 0.0013 0.0007 'International Tables Vol C Tables 4.2.6.8 and 6.1.1.4'
F F 0.0171 0.0103 'International Tables Vol C Tables 4.2.6.8 and 6.1.1.4'

loop_
_geom_angle_atom_site_label_1
_geom_angle_atom_site_label_2
_geom_angle_atom_site_label_3
_geom_angle
_geom_angle_site_symmetry_1
_geom_angle_site_symmetry_3
_geom_angle_publ_flag
N1 Cu1 N3 91.47(13) . . ?
N1 Cu1 N5 111.60(14) . . ?
N3 Cu1 N5 106.90(17) . . ?
N1 Cu1 C14 107.70(15) . . ?
N3 Cu1 C14 134.46(14) . . ?
N5 Cu1 C14 103.65(18) . . ?
N1 Cu1 C13 142.38(14) . . ?
N3 Cu1 C13 109.46(14) . . ?
N5 Cu1 C13 92.31(15) . . ?
C14 Cu1 C13 36.07(16) . . ?
C1 N1 N2 105.5(3) . . ?
C1 N1 Cu1 133.5(3) . . ?
N2 N1 Cu1 119.8(2) . . ?
C8 N4 N3 112.2(3) . . ?
C8 N4 C11 127.8(3) . . ?
N3 N4 C11 119.6(3) . . ?
C3 N2 N1 111.2(3) . . ?
C3 N2 C11 128.4(3) . . ?
N1 N2 C11 120.3(3) . . ?
C14 C13 C12 125.2(4) . . ?
C14 C13 Cu1 69.9(2) . . ?
C12 C13 Cu1 109.8(2) . . ?
C14 C13 H13 114.4 . . ?
C12 C13 H13 114.4 . . ?
Cu1 C13 H13 114.4 . . ?
N4 C11 N2 109.9(3) . . ?
N4 C11 C12 111.3(3) . 3_655 ?
N2 C11 C12 112.0(3) . 3_655 ?
N4 C11 H11 107.8 . . ?
N2 C11 H11 107.8 . . ?
C12 C11 H11 107.8 3_655 . ?
C6 N3 N4 105.3(3) . . ?
C6 N3 Cu1 133.5(3) . . ?
N4 N3 Cu1 119.1(2) . . ?
C13 C14 Cu1 74.0(2) . . ?
C13 C14 H14A 120.0 . . ?
Cu1 C14 H14A 106.8 . . ?
C13 C14 H14B 120.0 . . ?
Cu1 C14 H14B 89.2 . . ?
H14A C14 H14B 120.0 . . ?
C13 C12 C11 112.2(3) . 3_655 ?
C13 C12 H12A 109.2 . . ?
C11 C12 H12A 109.2 3_655 . ?
C13 C12 H12B 109.2 . . ?
C11 C12 H12B 109.2 3_655 . ?
H12A C12 H12B 107.9 . . ?
N3 C6 C7 109.5(4) . . ?
N3 C6 C10 120.1(4) . . ?
C7 C6 C10 130.4(4) . . ?
C15 N5 Cu1 155.6(4) . . ?
N2 C3 C2 106.1(4) . . ?
N2 C3 C4 122.3(4) . . ?
C2 C3 C4 131.6(4) . . ?
N4 C8 C7 104.9(4) . . ?
N4 C8 C9 123.6(4) . . ?
C7 C8 C9 131.5(4) . . ?
N1 C1 C2 110.1(4) . . ?
N1 C1 C5 121.3(4) . . ?
C2 C1 C5 128.5(4) . . ?
C6 C10 H10A 109.5 . . ?
C6 C10 H10B 109.5 . . ?
H10A C10 H10B 109.5 . . ?
C6 C10 H10C 109.5 . . ?
H10A C10 H10C 109.5 . . ?
H10B C10 H10C 109.5 . . ?
C3 C2 C1 107.1(4) . . ?
C3 C2 H2 126.5 . . ?
C1 C2 H2 126.5 . . ?
C8 C7 C6 108.1(4) . . ?
C8 C7 H7 126.0 . . ?
C6 C7 H7 126.0 . . ?
C1 C5 H5A 109.5 . . ?
C1 C5 H5B 109.5 . . ?
H5A C5 H5B 109.5 . . ?
C1 C5 H5C 109.5 . . ?
H5A C5 H5C 109.5 . . ?
H5B C5 H5C 109.5 . . ?
N5 C15 C16 177.9(7) . . ?
C8 C9 H9A 109.5 . . ?
C8 C9 H9B 109.5 . . ?
H9A C9 H9B 109.5 . . ?
C8 C9 H9C 109.5 . . ?
H9A C9 H9C 109.5 . . ?
H9B C9 H9C 109.5 . . ?
C3 C4 H4A 109.5 . . ?
C3 C4 H4B 109.5 . . ?
H4A C4 H4B 109.5 . . ?
C3 C4 H4C 109.5 . . ?
H4A C4 H4C 109.5 . . ?
H4B C4 H4C 109.5 . . ?
F1 B1 F2 104.0(8) . . ?
F1 B1 F3 108.2(8) . . ?
F2 B1 F3 106.1(7) . . ?
F1 B1 F4 111.2(6) . . ?
F2 B1 F4 113.7(6) . . ?
F3 B1 F4 113.2(7) . . ?
C15 C16 H16A 109.5 . . ?
C15 C16 H16B 109.5 . . ?
H16A C16 H16B 109.5 . . ?
C15 C16 H16C 109.5 . . ?
H16A C16 H16C 109.5 . . ?
H16B C16 H16C 109.5 . . ?

loop_
_geom_bond_atom_site_label_1
_geom_bond_atom_site_label_2
_geom_bond_distance
_geom_bond_site_symmetry_2
_geom_bond_publ_flag
Cu1 N1 2.021(3) . ?
Cu1 N3 2.047(3) . ?
Cu1 N5 2.116(4) . ?
Cu1 C14 2.118(4) . ?
Cu1 C13 2.169(4) . ?
N1 C1 1.331(5) . ?
N1 N2 1.372(4) . ?
N4 C8 1.359(5) . ?
N4 N3 1.360(4) . ?
N4 C11 1.452(5) . ?
N2 C3 1.358(5) . ?
N2 C11 1.448(5) . ?
C13 C14 1.328(6) . ?
C13 C12 1.511(5) . ?
C13 H13 0.9800 . ?
C11 C12 1.547(5) 3_655 ?
C11 H11 0.9800 . ?
N3 C6 1.335(5) . ?
C14 H14A 0.9300 . ?
C14 H14B 0.9300 . ?
C12 H12A 0.9700 . ?
C12 H12B 0.9700 . ?
C6 C7 1.388(7) . ?
C6 C10 1.522(7) . ?
N5 C15 1.120(6) . ?
C3 C2 1.364(6) . ?
C3 C4 1.500(6) . ?
F4 B1 1.336(7) . ?
C8 C7 1.363(7) . ?
C8 C9 1.485(7) . ?
C1 C2 1.393(6) . ?
C1 C5 1.492(7) . ?
C10 H10A 0.9600 . ?
C10 H10B 0.9600 . ?
C10 H10C 0.9600 . ?
C2 H2 0.9300 . ?
C7 H7 0.9300 . ?
C5 H5A 0.9600 . ?
C5 H5B 0.9600 . ?
C5 H5C 0.9600 . ?
C15 C16 1.457(7) . ?
F1 B1 1.312(9) . ?
C9 H9A 0.9600 . ?
C9 H9B 0.9600 . ?
C9 H9C 0.9600 . ?
C4 H4A 0.9600 . ?
C4 H4B 0.9600 . ?
C4 H4C 0.9600 . ?
B1 F2 1.348(9) . ?
B1 F3 1.258(9) . ?
C16 H16A 0.9600 . ?
C16 H16B 0.9600 . ?
C16 H16C 0.9600 . ?

loop_
_geom_torsion_atom_site_label_1
_geom_torsion_atom_site_label_2
_geom_torsion_atom_site_label_3
_geom_torsion_atom_site_label_4
_geom_torsion
_geom_torsion_site_symmetry_1
_geom_torsion_site_symmetry_2
_geom_torsion_site_symmetry_3
_geom_torsion_site_symmetry_4
_geom_torsion_publ_flag
C1 N1 N2 C3 0.0(4) . . . . ?
Cu1 N1 N2 C3 168.9(3) . . . . ?
C1 N1 N2 C11 -178.0(3) . . . . ?
Cu1 N1 N2 C11 -9.2(4) . . . . ?
C8 N4 C11 N2 119.4(4) . . . . ?
N3 N4 C11 N2 -67.9(4) . . . . ?
C8 N4 C11 C12 -115.9(4) . . . 3_655 ?
N3 N4 C11 C12 56.8(4) . . . 3_655 ?
C3 N2 C11 N4 -116.1(4) . . . . ?
N1 N2 C11 N4 61.6(4) . . . . ?
C3 N2 C11 C12 119.6(4) . . . 3_655 ?
N1 N2 C11 C12 -62.8(4) . . . 3_655 ?
C8 N4 N3 C6 -1.1(4) . . . . ?
C11 N4 N3 C6 -174.9(3) . . . . ?
C8 N4 N3 Cu1 -166.5(3) . . . . ?
C11 N4 N3 Cu1 19.7(4) . . . . ?
C12 C13 C14 Cu1 100.5(4) . . . . ?
C14 C13 C12 C11 71.4(5) . . . 3_655 ?
Cu1 C13 C12 C11 150.3(2) . . . 3_655 ?
N4 N3 C6 C7 0.7(5) . . . . ?
Cu1 N3 C6 C7 163.0(3) . . . . ?
N4 N3 C6 C10 -177.4(4) . . . . ?
Cu1 N3 C6 C10 -15.1(7) . . . . ?
N1 N2 C3 C2 -0.1(5) . . . . ?
C11 N2 C3 C2 177.8(4) . . . . ?
N1 N2 C3 C4 179.4(4) . . . . ?
C11 N2 C3 C4 -2.8(7) . . . . ?
N3 N4 C8 C7 1.1(5) . . . . ?
C11 N4 C8 C7 174.3(4) . . . . ?
N3 N4 C8 C9 -179.2(4) . . . . ?
C11 N4 C8 C9 -6.0(6) . . . . ?
N2 N1 C1 C2 0.0(5) . . . . ?
Cu1 N1 C1 C2 -166.6(3) . . . . ?
N2 N1 C1 C5 179.6(4) . . . . ?
Cu1 N1 C1 C5 13.0(7) . . . . ?
N2 C3 C2 C1 0.1(5) . . . . ?
C4 C3 C2 C1 -179.3(5) . . . . ?
N1 C1 C2 C3 0.0(5) . . . . ?
C5 C1 C2 C3 -179.6(5) . . . . ?
N4 C8 C7 C6 -0.6(5) . . . . ?
C9 C8 C7 C6 179.7(5) . . . . ?
N3 C6 C7 C8 0.0(6) . . . . ?
C10 C6 C7 C8 177.8(5) . . . . ?
